data_7053511
loop_
_publ_author_name
'Nakajima, Yumiko'
'Nakatani, Mitsuharu'
'Hayashi, Kyohei'
'Shiraishi, Yu'
'Takita, Ryo'
'Okazaki, Masaaki'
'Ozawa, Fumiyuki'

_publ_section_title
;
 Synthesis and structures of platinum diphenylacetylene and dithiolate
 complexes bearing diphosphinidenecyclobutene ligands (DPCB-Y)
;
_journal_issue 8
_journal_name_full 'New Journal of Chemistry'
_journal_page_first 1713
_journal_paper_doi 10.1039/c0nj00118j
_journal_volume 34
_journal_year 2010
_chemical_formula_sum 'C68 H82 O2 P2 Pt'
_chemical_formula_weight 1188.37
_space_group_IT_number 2
_symmetry_cell_setting triclinic
_symmetry_Int_Tables_number 2
_symmetry_space_group_name_Hall '-P 1'
_symmetry_space_group_name_H-M 'P -1'
_atom_sites_solution_hydrogens geom
_atom_sites_solution_primary direct
_atom_sites_solution_secondary difmap
_audit_creation_method SHELXL-97
_cell_angle_alpha 97.529(5)
_cell_angle_beta 91.894(5)
_cell_angle_gamma 91.270(5)
_cell_formula_units_Z 2
_cell_length_a 9.264(2)
_cell_length_b 16.459(4)
_cell_length_c 20.290(5)
_cell_measurement_temperature 173(2)
_cell_volume 3064.3(13)
_computing_cell_refinement 'Rigaku AFC10/Saturn 70 CCD'
_computing_data_collection 'Rigaku AFC10/Saturn 70 CCD'
_computing_data_reduction 'Rigaku AFC10/Saturn 70 CCD'
_computing_molecular_graphics 'SHELXL-97 (Sheldrick, 1997)'
_computing_publication_material 'ORTEP3 for windows'
_computing_structure_refinement 'SHELXL-97 (Sheldrick, 1997)'
_computing_structure_solution 'SHELXS-97 (Sheldrick, 1990)'
_diffrn_ambient_temperature 173(2)
_diffrn_measured_fraction_theta_full 0.952
_diffrn_measured_fraction_theta_max 0.952
_diffrn_measurement_device_type ' CCD area detector '
_diffrn_measurement_method ' phi and omega scans'
_diffrn_radiation_monochromator graphite
_diffrn_radiation_probe x-ray
_diffrn_radiation_type MoK\a
_diffrn_radiation_wavelength 0.71070
_diffrn_reflns_av_R_equivalents 0.0311
_diffrn_reflns_av_sigmaI/netI 0.0522
_diffrn_reflns_limit_h_max 12
_diffrn_reflns_limit_h_min -11
_diffrn_reflns_limit_k_max 19
_diffrn_reflns_limit_k_min -21
_diffrn_reflns_limit_l_max 26
_diffrn_reflns_limit_l_min -26
_diffrn_reflns_number 24595
_diffrn_reflns_theta_full 27.48
_diffrn_reflns_theta_max 27.48
_diffrn_reflns_theta_min 3.37
_diffrn_source 'fine-focus sealed tube'
_exptl_absorpt_coefficient_mu 2.384
_exptl_absorpt_correction_T_max 0.9319
_exptl_absorpt_correction_T_min 0.5349
_exptl_absorpt_correction_type numerical
_exptl_crystal_colour 'reddish brown'
_exptl_crystal_density_diffrn 1.288
_exptl_crystal_density_method 'not measured'
_exptl_crystal_description prism
_exptl_crystal_F_000 1228
_exptl_crystal_size_max 0.30
_exptl_crystal_size_mid 0.08
_exptl_crystal_size_min 0.03
_refine_diff_density_max 2.034
_refine_diff_density_min -0.595
_refine_diff_density_rms 0.101
_refine_ls_extinction_method none
_refine_ls_goodness_of_fit_ref 1.040
_refine_ls_hydrogen_treatment constr
_refine_ls_matrix_type full
_refine_ls_number_parameters 678
_refine_ls_number_reflns 13360
_refine_ls_number_restraints 0
_refine_ls_restrained_S_all 1.040
_refine_ls_R_factor_all 0.0444
_refine_ls_R_factor_gt 0.0354
_refine_ls_shift/su_max 0.002
_refine_ls_shift/su_mean 0.000
_refine_ls_structure_factor_coef Fsqd
_refine_ls_weighting_details 'calc w=1/[\s^2^(Fo^2^)+(0.0479P)^2^+0.0000P] where P=(Fo^2^+2Fc^2^)/3'
_refine_ls_weighting_scheme calc
_refine_ls_wR_factor_gt 0.0831
_refine_ls_wR_factor_ref 0.0886
_reflns_number_gt 11499
_reflns_number_total 13360
_reflns_threshold_expression >2sigma(I)
_cod_data_source_file c0nj00118j.txt
_cod_data_source_block 2a
_cod_depositor_comments
;
The following automatic conversions were performed:

'_exptl_absorpt_correction_type' value 'Numerical' changed to
'numerical' according to
/home/saulius/struct/CIF-dictionaries/cif_core.dic dictionary named
'cif_core.dic' version 2.4.2 from 2011-04-26.

Automatic conversion script
Id: cif_fix_values 1891 2012-01-12 08:04:46Z andrius 
;
_cod_original_cell_volume 3064.2(12)
_cod_database_code 7053511

loop_
_symmetry_equiv_pos_as_xyz
'x, y, z'
'-x, -y, -z'

loop_
_atom_site_label
_atom_site_type_symbol
_atom_site_fract_x
_atom_site_fract_y
_atom_site_fract_z
_atom_site_U_iso_or_equiv
_atom_site_adp_type
_atom_site_occupancy
_atom_site_symmetry_multiplicity
_atom_site_calc_flag
_atom_site_refinement_flags
Pt1 Pt 0.092583(15) 0.264875(8) 0.180069(7) 0.02314(5) Uani 1 1 d .
P1 P 0.06393(10) 0.39595(5) 0.23217(5) 0.02286(19) Uani 1 1 d .
P2 P -0.06256(10) 0.23217(5) 0.25742(5) 0.02444(19) Uani 1 1 d .
C1 C 0.2169(4) 0.2356(2) 0.09922(18) 0.0269(8) Uani 1 1 d .
C2 C 0.1528(4) 0.1697(2) 0.11373(18) 0.0263(8) Uani 1 1 d .
C3 C 0.3075(4) 0.2674(3) 0.0503(2) 0.0371(10) Uani 1 1 d .
C4 C 0.3860(5) 0.3390(3) 0.0627(2) 0.0476(11) Uani 1 1 d .
H1 H 0.3794 0.3718 0.1046 0.057 Uiso 1 1 calc R
C5 C 0.4794(5) 0.3662(3) 0.0136(2) 0.0492(12) Uani 1 1 d .
H2 H 0.5389 0.4143 0.0238 0.059 Uiso 1 1 calc R
C6 C 0.4793(5) 0.3211(3) -0.0475(3) 0.0491(12) Uani 1 1 d .
C7 C 0.3943(6) 0.2509(3) -0.0623(3) 0.0617(15) Uani 1 1 d .
H3 H 0.3938 0.2213 -0.1057 0.074 Uiso 1 1 calc R
C8 C 0.3101(6) 0.2232(3) -0.0147(2) 0.0544(13) Uani 1 1 d .
H4 H 0.2534 0.1741 -0.0255 0.065 Uiso 1 1 calc R
O1 O 0.5575(4) 0.3432(2) -0.1003(2) 0.0685(11) Uani 1 1 d .
C9 C 0.6472(6) 0.4126(4) -0.0880(3) 0.0681(16) Uani 1 1 d .
H5 H 0.5883 0.4614 -0.0806 0.102 Uiso 1 1 calc R
H6 H 0.7074 0.4161 -0.1264 0.102 Uiso 1 1 calc R
H7 H 0.7091 0.4091 -0.0485 0.102 Uiso 1 1 calc R
C10 C 0.1279(4) 0.0822(2) 0.09778(17) 0.0258(8) Uani 1 1 d .
C11 C 0.0210(4) 0.0419(2) 0.12962(18) 0.0290(8) Uani 1 1 d .
H8 H -0.0332 0.0727 0.1626 0.035 Uiso 1 1 calc R
C12 C -0.0074(5) -0.0407(2) 0.11447(19) 0.0341(9) Uani 1 1 d .
H9 H -0.0822 -0.0660 0.1362 0.041 Uiso 1 1 calc R
C13 C 0.0725(5) -0.0873(2) 0.06760(19) 0.0343(9) Uani 1 1 d .
C14 C 0.1809(5) -0.0499(2) 0.0362(2) 0.0361(9) Uani 1 1 d .
H10 H 0.2375 -0.0815 0.0046 0.043 Uiso 1 1 calc R
C15 C 0.2069(5) 0.0342(2) 0.0510(2) 0.0349(9) Uani 1 1 d .
H11 H 0.2804 0.0595 0.0286 0.042 Uiso 1 1 calc R
O2 O 0.0364(4) -0.16937(17) 0.05606(16) 0.0491(8) Uani 1 1 d .
C16 C 0.1164(6) -0.2196(3) 0.0084(3) 0.0589(14) Uani 1 1 d .
H12 H 0.1040 -0.2007 -0.0352 0.088 Uiso 1 1 calc R
H13 H 0.0812 -0.2766 0.0055 0.088 Uiso 1 1 calc R
H14 H 0.2190 -0.2162 0.0221 0.088 Uiso 1 1 calc R
C17 C -0.0490(4) 0.3951(2) 0.29492(18) 0.0245(7) Uani 1 1 d .
C18 C -0.1104(4) 0.3141(2) 0.30814(18) 0.0266(8) Uani 1 1 d .
C19 C -0.1267(4) 0.4339(2) 0.35332(17) 0.0241(7) Uani 1 1 d .
C20 C -0.1858(4) 0.3581(2) 0.36517(18) 0.0255(8) Uani 1 1 d .
C21 C -0.1298(4) 0.5181(2) 0.38561(17) 0.0224(7) Uani 1 1 d .
C22 C -0.1224(4) 0.5829(2) 0.34807(19) 0.0308(8) Uani 1 1 d .
H15 H -0.1161 0.5719 0.3011 0.037 Uiso 1 1 calc R
C23 C -0.1242(5) 0.6631(2) 0.3784(2) 0.0381(10) Uani 1 1 d .
H16 H -0.1217 0.7066 0.3520 0.046 Uiso 1 1 calc R
C24 C -0.1296(5) 0.6804(2) 0.4461(2) 0.0392(10) Uani 1 1 d .
H17 H -0.1295 0.7357 0.4666 0.047 Uiso 1 1 calc R
C25 C -0.1353(5) 0.6165(2) 0.48504(19) 0.0343(9) Uani 1 1 d .
H18 H -0.1381 0.6282 0.5321 0.041 Uiso 1 1 calc R
C26 C -0.1368(4) 0.5362(2) 0.45482(18) 0.0260(7) Uani 1 1 d .
H19 H -0.1426 0.4928 0.4813 0.031 Uiso 1 1 calc R
C27 C -0.2868(4) 0.3303(2) 0.41148(18) 0.0275(8) Uani 1 1 d .
C28 C -0.2911(6) 0.2480(3) 0.4221(2) 0.0478(12) Uani 1 1 d .
H20 H -0.2272 0.2105 0.3994 0.057 Uiso 1 1 calc R
C29 C -0.3886(6) 0.2208(3) 0.4657(3) 0.0613(16) Uani 1 1 d .
H21 H -0.3910 0.1648 0.4725 0.074 Uiso 1 1 calc R
C30 C -0.4818(5) 0.2745(3) 0.4990(2) 0.0478(12) Uani 1 1 d .
H22 H -0.5478 0.2559 0.5289 0.057 Uiso 1 1 calc R
C31 C -0.4779(4) 0.3560(3) 0.4884(2) 0.0383(10) Uani 1 1 d .
H23 H -0.5418 0.3933 0.5113 0.046 Uiso 1 1 calc R
C32 C -0.3831(4) 0.3834(2) 0.44518(18) 0.0277(8) Uani 1 1 d .
H24 H -0.3830 0.4394 0.4381 0.033 Uiso 1 1 calc R
C33 C 0.1074(4) 0.5035(2) 0.22436(16) 0.0212(7) Uani 1 1 d .
C34 C 0.2206(4) 0.5461(2) 0.26510(17) 0.0223(7) Uani 1 1 d .
C35 C 0.2259(4) 0.6315(2) 0.27080(19) 0.0288(8) Uani 1 1 d .
H25 H 0.2999 0.6603 0.2986 0.035 Uiso 1 1 calc R
C36 C 0.1287(4) 0.6767(2) 0.23786(18) 0.0281(8) Uani 1 1 d .
C37 C 0.0297(4) 0.6328(2) 0.19338(18) 0.0274(8) Uani 1 1 d .
H26 H -0.0317 0.6625 0.1673 0.033 Uiso 1 1 calc R
C38 C 0.0150(4) 0.5473(2) 0.18473(16) 0.0223(7) Uani 1 1 d .
C39 C 0.3390(4) 0.5054(2) 0.30527(19) 0.0292(8) Uani 1 1 d .
C40 C 0.2775(5) 0.4852(3) 0.3708(2) 0.0513(13) Uani 1 1 d .
H27 H 0.1944 0.4472 0.3611 0.077 Uiso 1 1 calc R
H28 H 0.2469 0.5358 0.3970 0.077 Uiso 1 1 calc R
H29 H 0.3521 0.4599 0.3961 0.077 Uiso 1 1 calc R
C41 C 0.4705(4) 0.5636(3) 0.3236(2) 0.0409(10) Uani 1 1 d .
H30 H 0.5476 0.5340 0.3437 0.061 Uiso 1 1 calc R
H31 H 0.4426 0.6101 0.3555 0.061 Uiso 1 1 calc R
H32 H 0.5050 0.5837 0.2834 0.061 Uiso 1 1 calc R
C42 C 0.3991(5) 0.4296(3) 0.2657(3) 0.0551(13) Uani 1 1 d .
H33 H 0.4290 0.4428 0.2224 0.083 Uiso 1 1 calc R
H34 H 0.3244 0.3859 0.2590 0.083 Uiso 1 1 calc R
H35 H 0.4826 0.4112 0.2901 0.083 Uiso 1 1 calc R
C43 C 0.1380(5) 0.7706(2) 0.2474(2) 0.0390(10) Uani 1 1 d .
C44 C 0.2503(6) 0.7981(3) 0.2006(3) 0.0552(13) Uani 1 1 d .
H36 H 0.3450 0.7775 0.2121 0.083 Uiso 1 1 calc R
H37 H 0.2554 0.8582 0.2053 0.083 Uiso 1 1 calc R
H38 H 0.2223 0.7764 0.1546 0.083 Uiso 1 1 calc R
C45 C 0.1829(7) 0.8038(3) 0.3194(2) 0.0587(14) Uani 1 1 d .
H39 H 0.1129 0.7846 0.3495 0.088 Uiso 1 1 calc R
H40 H 0.1856 0.8639 0.3248 0.088 Uiso 1 1 calc R
H41 H 0.2789 0.7841 0.3300 0.088 Uiso 1 1 calc R
C46 C -0.0089(6) 0.8069(3) 0.2312(3) 0.0544(13) Uani 1 1 d .
H42 H -0.0337 0.7925 0.1837 0.082 Uiso 1 1 calc R
H43 H -0.0029 0.8667 0.2422 0.082 Uiso 1 1 calc R
H44 H -0.0835 0.7845 0.2574 0.082 Uiso 1 1 calc R
C47 C -0.0970(4) 0.5063(2) 0.13139(19) 0.0339(9) Uani 1 1 d .
C48 C -0.0232(6) 0.4439(3) 0.0817(2) 0.0458(11) Uani 1 1 d .
H45 H 0.0584 0.4707 0.0629 0.069 Uiso 1 1 calc R
H46 H -0.0926 0.4222 0.0459 0.069 Uiso 1 1 calc R
H47 H 0.0120 0.3989 0.1045 0.069 Uiso 1 1 calc R
C49 C -0.2267(5) 0.4671(4) 0.1621(3) 0.0614(15) Uani 1 1 d .
H48 H -0.2973 0.4455 0.1268 0.092 Uiso 1 1 calc R
H49 H -0.2718 0.5085 0.1935 0.092 Uiso 1 1 calc R
H50 H -0.1935 0.4223 0.1857 0.092 Uiso 1 1 calc R
C50 C -0.1606(6) 0.5696(3) 0.0894(2) 0.0498(12) Uani 1 1 d .
H51 H -0.0818 0.5989 0.0707 0.075 Uiso 1 1 calc R
H52 H -0.2173 0.6088 0.1177 0.075 Uiso 1 1 calc R
H53 H -0.2229 0.5413 0.0532 0.075 Uiso 1 1 calc R
C51 C -0.1428(4) 0.1390(2) 0.28208(17) 0.0221(7) Uani 1 1 d .
C52 C -0.0644(4) 0.0960(2) 0.32787(17) 0.0221(7) Uani 1 1 d .
C53 C -0.1358(4) 0.0305(2) 0.3516(2) 0.0300(8) Uani 1 1 d .
H54 H -0.0860 0.0021 0.3828 0.036 Uiso 1 1 calc R
C54 C -0.2752(4) 0.0052(2) 0.3317(2) 0.0324(9) Uani 1 1 d .
C55 C -0.3454(4) 0.0450(2) 0.2841(2) 0.0316(8) Uani 1 1 d .
H55 H -0.4397 0.0261 0.2687 0.038 Uiso 1 1 calc R
C56 C -0.2836(4) 0.1119(2) 0.25772(18) 0.0256(7) Uani 1 1 d .
C57 C 0.0962(4) 0.1135(2) 0.35183(18) 0.0283(8) Uani 1 1 d .
C58 C 0.1312(6) 0.2026(3) 0.3824(3) 0.0531(13) Uani 1 1 d .
H74 H 0.2227 0.2050 0.4084 0.080 Uiso 1 1 calc R
H75 H 0.0537 0.2225 0.4116 0.080 Uiso 1 1 calc R
H76 H 0.1395 0.2372 0.3468 0.080 Uiso 1 1 calc R
C59 C 0.1935(4) 0.0904(3) 0.2933(2) 0.0404(10) Uani 1 1 d .
H77 H 0.1774 0.1275 0.2599 0.061 Uiso 1 1 calc R
H78 H 0.1708 0.0338 0.2734 0.061 Uiso 1 1 calc R
H79 H 0.2949 0.0949 0.3091 0.061 Uiso 1 1 calc R
C60 C 0.1415(5) 0.0610(3) 0.4067(2) 0.0422(10) Uani 1 1 d .
H80 H 0.1382 0.0029 0.3881 0.063 Uiso 1 1 calc R
H81 H 0.0750 0.0698 0.4434 0.063 Uiso 1 1 calc R
H82 H 0.2400 0.0770 0.4233 0.063 Uiso 1 1 calc R
C61 C -0.3519(5) -0.0665(3) 0.3591(3) 0.0496(13) Uani 1 1 d .
C62 C -0.2528(7) -0.1096(4) 0.4021(4) 0.086(2) Uani 1 1 d .
H56 H -0.2279 -0.0734 0.4434 0.129 Uiso 1 1 calc R
H57 H -0.1646 -0.1239 0.3784 0.129 Uiso 1 1 calc R
H58 H -0.3012 -0.1596 0.4126 0.129 Uiso 1 1 calc R
C63 C -0.3944(7) -0.1339(3) 0.3002(4) 0.0772(19) Uani 1 1 d .
H59 H -0.3101 -0.1464 0.2731 0.116 Uiso 1 1 calc R
H60 H -0.4719 -0.1142 0.2728 0.116 Uiso 1 1 calc R
H61 H -0.4280 -0.1835 0.3176 0.116 Uiso 1 1 calc R
C64 C -0.4879(7) -0.0371(4) 0.3916(4) 0.092(3) Uani 1 1 d .
H62 H -0.5417 -0.0838 0.4050 0.138 Uiso 1 1 calc R
H63 H -0.5476 -0.0109 0.3601 0.138 Uiso 1 1 calc R
H64 H -0.4631 0.0026 0.4309 0.138 Uiso 1 1 calc R
C65 C -0.3805(4) 0.1505(2) 0.2062(2) 0.0314(8) Uani 1 1 d .
C66 C -0.2993(5) 0.1756(4) 0.1465(3) 0.0569(14) Uani 1 1 d .
H65 H -0.3690 0.1920 0.1136 0.085 Uiso 1 1 calc R
H66 H -0.2449 0.1291 0.1260 0.085 Uiso 1 1 calc R
H67 H -0.2325 0.2217 0.1618 0.085 Uiso 1 1 calc R
C67 C -0.4560(5) 0.2246(3) 0.2417(3) 0.0562(13) Uani 1 1 d .
H68 H -0.5279 0.2439 0.2112 0.084 Uiso 1 1 calc R
H69 H -0.3845 0.2686 0.2562 0.084 Uiso 1 1 calc R
H70 H -0.5042 0.2088 0.2806 0.084 Uiso 1 1 calc R
C68 C -0.4980(5) 0.0903(3) 0.1737(2) 0.0438(11) Uani 1 1 d .
H71 H -0.5604 0.0739 0.2080 0.066 Uiso 1 1 calc R
H72 H -0.4531 0.0418 0.1507 0.066 Uiso 1 1 calc R
H73 H -0.5559 0.1167 0.1417 0.066 Uiso 1 1 calc R

loop_
_atom_site_aniso_label
_atom_site_aniso_U_11
_atom_site_aniso_U_22
_atom_site_aniso_U_33
_atom_site_aniso_U_23
_atom_site_aniso_U_13
_atom_site_aniso_U_12
Pt1 0.02749(8) 0.01792(7) 0.02459(8) 0.00289(5) 0.00969(5) -0.00009(5)
P1 0.0284(5) 0.0163(4) 0.0246(4) 0.0035(3) 0.0094(4) 0.0001(4)
P2 0.0302(5) 0.0165(4) 0.0275(5) 0.0036(3) 0.0123(4) -0.0007(4)
C1 0.0294(19) 0.0286(19) 0.0244(18) 0.0061(14) 0.0124(15) 0.0027(15)
C2 0.0261(18) 0.0277(19) 0.0244(18) -0.0016(14) 0.0067(15) 0.0093(15)
C3 0.034(2) 0.035(2) 0.046(2) 0.0161(19) 0.0175(19) 0.0060(18)
C4 0.054(3) 0.051(3) 0.038(2) 0.010(2) 0.006(2) -0.014(2)
C5 0.055(3) 0.042(3) 0.052(3) 0.014(2) -0.004(2) -0.011(2)
C6 0.047(3) 0.051(3) 0.051(3) 0.007(2) 0.024(2) 0.001(2)
C7 0.084(4) 0.058(3) 0.042(3) 0.002(2) 0.024(3) -0.010(3)
C8 0.071(3) 0.048(3) 0.044(3) 0.001(2) 0.025(3) -0.012(3)
O1 0.081(3) 0.062(2) 0.064(2) 0.0093(19) 0.031(2) -0.011(2)
C9 0.071(4) 0.073(4) 0.061(3) 0.011(3) 0.023(3) -0.029(3)
C10 0.0315(19) 0.0233(17) 0.0218(17) 0.0003(14) -0.0020(15) 0.0029(15)
C11 0.037(2) 0.0263(19) 0.0239(18) 0.0026(14) 0.0057(16) 0.0008(16)
C12 0.045(2) 0.028(2) 0.030(2) 0.0054(16) 0.0032(18) -0.0050(18)
C13 0.049(2) 0.0239(19) 0.0286(19) -0.0018(15) -0.0073(18) 0.0028(18)
C14 0.044(2) 0.031(2) 0.030(2) -0.0103(16) 0.0036(18) 0.0074(18)
C15 0.040(2) 0.033(2) 0.030(2) -0.0019(16) 0.0076(18) -0.0005(18)
O2 0.076(2) 0.0239(15) 0.0434(18) -0.0072(13) -0.0008(16) -0.0036(15)
C16 0.091(4) 0.028(2) 0.052(3) -0.014(2) -0.003(3) 0.004(2)
C17 0.0293(19) 0.0191(16) 0.0261(18) 0.0043(14) 0.0102(15) 0.0001(14)
C18 0.0300(19) 0.0212(17) 0.0298(19) 0.0052(14) 0.0118(16) 0.0019(15)
C19 0.0280(18) 0.0204(17) 0.0252(17) 0.0047(14) 0.0088(15) 0.0051(14)
C20 0.0310(19) 0.0228(17) 0.0235(17) 0.0038(14) 0.0107(15) 0.0014(15)
C21 0.0177(16) 0.0220(17) 0.0277(18) 0.0020(14) 0.0071(14) 0.0052(13)
C22 0.040(2) 0.0281(19) 0.0254(18) 0.0023(15) 0.0129(17) 0.0058(17)
C23 0.056(3) 0.0223(19) 0.038(2) 0.0100(16) 0.013(2) 0.0058(18)
C24 0.051(3) 0.0215(19) 0.044(2) -0.0038(17) 0.014(2) 0.0024(18)
C25 0.044(2) 0.032(2) 0.0256(19) -0.0028(16) 0.0064(18) 0.0017(18)
C26 0.0275(18) 0.0246(18) 0.0271(18) 0.0063(14) 0.0041(15) 0.0032(15)
C27 0.031(2) 0.0256(18) 0.0265(18) 0.0048(14) 0.0096(16) -0.0004(15)
C28 0.072(3) 0.029(2) 0.046(3) 0.0091(19) 0.036(2) 0.003(2)
C29 0.086(4) 0.036(3) 0.067(3) 0.021(2) 0.042(3) -0.003(3)
C30 0.053(3) 0.051(3) 0.042(3) 0.011(2) 0.030(2) -0.005(2)
C31 0.032(2) 0.044(2) 0.039(2) 0.0017(19) 0.0159(19) 0.0011(19)
C32 0.0256(18) 0.0276(19) 0.0300(19) 0.0022(15) 0.0070(16) 0.0013(15)
C33 0.0270(18) 0.0166(16) 0.0203(16) 0.0022(13) 0.0063(14) 0.0001(14)
C34 0.0229(17) 0.0244(17) 0.0204(16) 0.0051(13) 0.0024(14) 0.0000(14)
C35 0.032(2) 0.0242(18) 0.0293(19) 0.0019(15) -0.0009(16) -0.0055(15)
C36 0.039(2) 0.0180(17) 0.0280(19) 0.0031(14) 0.0071(16) -0.0013(15)
C37 0.036(2) 0.0235(18) 0.0249(18) 0.0092(14) 0.0033(16) 0.0041(15)
C38 0.0286(18) 0.0221(17) 0.0164(15) 0.0022(13) 0.0046(14) 0.0014(14)
C39 0.0271(19) 0.0300(19) 0.032(2) 0.0087(16) -0.0001(16) 0.0047(16)
C40 0.040(2) 0.081(4) 0.040(2) 0.036(2) -0.008(2) -0.002(2)
C41 0.031(2) 0.050(3) 0.043(2) 0.013(2) -0.0073(19) -0.0009(19)
C42 0.037(2) 0.049(3) 0.074(4) -0.006(3) -0.017(2) 0.013(2)
C43 0.057(3) 0.0179(18) 0.043(2) 0.0038(16) 0.007(2) -0.0010(18)
C44 0.073(3) 0.027(2) 0.067(3) 0.011(2) 0.011(3) -0.012(2)
C45 0.096(4) 0.024(2) 0.052(3) -0.007(2) 0.001(3) -0.001(2)
C46 0.074(4) 0.023(2) 0.068(3) 0.008(2) 0.011(3) 0.011(2)
C47 0.040(2) 0.033(2) 0.0276(19) 0.0021(16) -0.0073(17) -0.0016(17)
C48 0.071(3) 0.036(2) 0.028(2) -0.0021(17) -0.012(2) 0.008(2)
C49 0.038(3) 0.091(4) 0.053(3) 0.010(3) -0.015(2) -0.025(3)
C50 0.062(3) 0.046(3) 0.038(2) -0.002(2) -0.017(2) 0.018(2)
C51 0.0264(18) 0.0154(15) 0.0249(17) 0.0012(13) 0.0124(15) -0.0002(13)
C52 0.0235(17) 0.0192(16) 0.0236(17) 0.0011(13) 0.0063(14) 0.0026(14)
C53 0.031(2) 0.0245(18) 0.037(2) 0.0135(16) 0.0011(17) 0.0046(16)
C54 0.032(2) 0.0249(19) 0.043(2) 0.0146(17) 0.0056(18) 0.0000(16)
C55 0.0229(18) 0.0255(19) 0.048(2) 0.0118(17) 0.0026(17) -0.0027(15)
C56 0.0230(18) 0.0252(18) 0.0305(19) 0.0075(15) 0.0092(15) 0.0058(14)
C57 0.0287(19) 0.0295(19) 0.0262(18) 0.0023(15) 0.0015(16) -0.0005(16)
C58 0.057(3) 0.037(2) 0.059(3) -0.006(2) -0.020(2) -0.007(2)
C59 0.025(2) 0.059(3) 0.039(2) 0.014(2) 0.0050(18) 0.0034(19)
C60 0.031(2) 0.062(3) 0.037(2) 0.018(2) 0.0005(18) 0.001(2)
C61 0.038(2) 0.039(2) 0.079(4) 0.037(2) 0.003(2) -0.008(2)
C62 0.072(4) 0.067(4) 0.133(6) 0.074(4) -0.004(4) -0.020(3)
C63 0.065(4) 0.042(3) 0.126(6) 0.016(3) 0.012(4) -0.022(3)
C64 0.080(4) 0.067(4) 0.144(7) 0.056(4) 0.064(5) 0.008(3)
C65 0.0223(18) 0.033(2) 0.042(2) 0.0158(17) 0.0051(17) 0.0053(16)
C66 0.037(2) 0.091(4) 0.051(3) 0.041(3) -0.003(2) -0.003(3)
C67 0.048(3) 0.047(3) 0.074(4) 0.007(3) -0.009(3) 0.017(2)
C68 0.038(2) 0.051(3) 0.043(2) 0.008(2) -0.008(2) 0.001(2)

loop_
_atom_type_symbol
_atom_type_description
_atom_type_scat_dispersion_real
_atom_type_scat_dispersion_imag
_atom_type_scat_source
C C 0.0033 0.0016 'International Tables Vol C Tables 4.2.6.8 and 6.1.1.4'
H H 0.0000 0.0000 'International Tables Vol C Tables 4.2.6.8 and 6.1.1.4'
O O 0.0106 0.0060 'International Tables Vol C Tables 4.2.6.8 and 6.1.1.4'
P P 0.1023 0.0942 'International Tables Vol C Tables 4.2.6.8 and 6.1.1.4'
Pt Pt -1.7033 8.3905 'International Tables Vol C Tables 4.2.6.8 and 6.1.1.4'

loop_
_geom_angle_atom_site_label_1
_geom_angle_atom_site_label_2
_geom_angle_atom_site_label_3
_geom_angle
C2 Pt1 C1 37.13(15)
C2 Pt1 P2 115.48(11)
C1 Pt1 P2 152.60(11)
C2 Pt1 P1 161.40(11)
C1 Pt1 P1 124.40(11)
P2 Pt1 P1 82.96(3)
C17 P1 C33 107.50(16)
C17 P1 Pt1 110.25(13)
C33 P1 Pt1 141.87(11)
C18 P2 C51 110.54(16)
C18 P2 Pt1 112.28(13)
C51 P2 Pt1 137.09(11)
C2 C1 C3 143.3(4)
C2 C1 Pt1 70.6(2)
C3 C1 Pt1 145.8(3)
C1 C2 C10 147.7(4)
C1 C2 Pt1 72.3(2)
C10 C2 Pt1 140.1(3)
C4 C3 C8 117.8(4)
C4 C3 C1 123.4(4)
C8 C3 C1 118.7(4)
C3 C4 C5 121.5(4)
C6 C5 C4 118.1(4)
C5 C6 C7 121.1(4)
C5 C6 O1 123.7(5)
C7 C6 O1 115.1(4)
C6 C7 C8 120.8(5)
C7 C8 C3 120.5(5)
C9 O1 C6 117.7(4)
C15 C10 C11 116.9(3)
C15 C10 C2 122.6(3)
C11 C10 C2 120.5(3)
C12 C11 C10 121.9(4)
C11 C12 C13 120.2(4)
O2 C13 C14 124.6(4)
O2 C13 C12 115.9(4)
C14 C13 C12 119.5(4)
C13 C14 C15 119.7(4)
C10 C15 C14 121.7(4)
C13 O2 C16 117.7(4)
C19 C17 C18 88.1(3)
C19 C17 P1 153.8(3)
C18 C17 P1 118.0(3)
C20 C18 C17 88.3(3)
C20 C18 P2 155.2(3)
C17 C18 P2 116.4(3)
C20 C19 C21 135.8(3)
C20 C19 C17 91.9(3)
C21 C19 C17 132.2(3)
C19 C20 C27 135.9(3)
C19 C20 C18 91.7(3)
C27 C20 C18 132.3(3)
C22 C21 C26 118.4(3)
C22 C21 C19 120.3(3)
C26 C21 C19 121.3(3)
C23 C22 C21 120.6(4)
C24 C23 C22 120.7(4)
C23 C24 C25 119.8(4)
C26 C25 C24 119.7(4)
C25 C26 C21 120.8(3)
C32 C27 C28 118.3(3)
C32 C27 C20 121.8(3)
C28 C27 C20 119.9(3)
C29 C28 C27 120.3(4)
C30 C29 C28 120.5(4)
C29 C30 C31 119.2(4)
C32 C31 C30 120.8(4)
C31 C32 C27 120.9(4)
C34 C33 C38 119.9(3)
C34 C33 P1 119.8(3)
C38 C33 P1 119.6(3)
C35 C34 C33 117.9(3)
C35 C34 C39 116.5(3)
C33 C34 C39 125.6(3)
C36 C35 C34 123.4(3)
C37 C36 C35 116.9(3)
C37 C36 C43 122.0(4)
C35 C36 C43 121.0(4)
C36 C37 C38 123.7(3)
C37 C38 C33 117.5(3)
C37 C38 C47 118.1(3)
C33 C38 C47 124.3(3)
C42 C39 C40 111.1(4)
C42 C39 C41 105.0(3)
C40 C39 C41 107.0(3)
C42 C39 C34 112.5(3)
C40 C39 C34 109.5(3)
C41 C39 C34 111.5(3)
C44 C43 C45 109.4(4)
C44 C43 C36 108.6(3)
C45 C43 C36 110.7(3)
C44 C43 C46 109.1(4)
C45 C43 C46 108.0(4)
C36 C43 C46 111.1(4)
C48 C47 C49 111.5(4)
C48 C47 C50 105.2(3)
C49 C47 C50 106.0(4)
C48 C47 C38 110.1(3)
C49 C47 C38 112.6(3)
C50 C47 C38 111.2(3)
C56 C51 C52 120.9(3)
C56 C51 P2 120.0(3)
C52 C51 P2 119.1(3)
C53 C52 C51 117.5(3)
C53 C52 C57 116.9(3)
C51 C52 C57 125.6(3)
C54 C53 C52 123.1(3)
C53 C54 C55 118.1(3)
C53 C54 C61 122.1(4)
C55 C54 C61 119.8(4)
C54 C55 C56 123.1(4)
C55 C56 C51 117.1(3)
C55 C56 C65 115.9(3)
C51 C56 C65 126.9(3)
C59 C57 C58 109.3(4)
C59 C57 C60 106.9(3)
C58 C57 C60 104.9(3)
C59 C57 C52 109.0(3)
C58 C57 C52 114.7(3)
C60 C57 C52 111.7(3)
C62 C61 C64 114.5(5)
C62 C61 C54 112.2(4)
C64 C61 C54 109.5(4)
C62 C61 C63 103.3(5)
C64 C61 C63 108.1(5)
C54 C61 C63 108.8(4)
C68 C65 C67 107.4(3)
C68 C65 C66 103.6(4)
C67 C65 C66 109.9(4)
C68 C65 C56 112.0(3)
C67 C65 C56 109.3(4)
C66 C65 C56 114.5(3)

loop_
_geom_bond_atom_site_label_1
_geom_bond_atom_site_label_2
_geom_bond_distance
Pt1 C2 2.027(3)
Pt1 C1 2.048(3)
Pt1 P2 2.2704(9)
Pt1 P1 2.2996(10)
P1 C17 1.676(4)
P1 C33 1.836(3)
P2 C18 1.663(4)
P2 C51 1.825(3)
C1 C2 1.297(5)
C1 C3 1.461(5)
C2 C10 1.446(5)
C3 C4 1.361(6)
C3 C8 1.421(6)
C4 C5 1.449(6)
C5 C6 1.360(7)
C6 C7 1.377(7)
C6 O1 1.395(6)
C7 C8 1.377(7)
O1 C9 1.387(6)
C10 C15 1.391(5)
C10 C11 1.401(5)
C11 C12 1.372(5)
C12 C13 1.387(6)
C13 O2 1.372(5)
C13 C14 1.383(6)
C14 C15 1.392(5)
O2 C16 1.427(5)
C17 C19 1.487(5)
C17 C18 1.498(5)
C18 C20 1.485(5)
C19 C20 1.405(5)
C19 C21 1.454(5)
C20 C27 1.456(5)
C21 C22 1.391(5)
C21 C26 1.401(5)
C22 C23 1.381(5)
C23 C24 1.369(6)
C24 C25 1.397(6)
C25 C26 1.381(5)
C27 C32 1.395(5)
C27 C28 1.400(5)
C28 C29 1.391(6)
C29 C30 1.378(7)
C30 C31 1.386(6)
C31 C32 1.371(5)
C33 C34 1.425(5)
C33 C38 1.426(5)
C34 C35 1.395(5)
C34 C39 1.559(5)
C35 C36 1.389(5)
C36 C37 1.387(5)
C36 C43 1.533(5)
C37 C38 1.397(5)
C38 C47 1.552(5)
C39 C42 1.520(6)
C39 C40 1.536(6)
C39 C41 1.538(6)
C43 C44 1.531(6)
C43 C45 1.532(6)
C43 C46 1.541(7)
C47 C48 1.531(6)
C47 C49 1.539(6)
C47 C50 1.545(6)
C51 C56 1.421(5)
C51 C52 1.429(5)
C52 C53 1.398(5)
C52 C57 1.559(5)
C53 C54 1.379(5)
C54 C55 1.388(5)
C54 C61 1.538(5)
C55 C56 1.405(5)
C56 C65 1.563(5)
C57 C59 1.528(5)
C57 C58 1.539(6)
C57 C60 1.550(5)
C61 C62 1.498(7)
C61 C64 1.501(7)
C61 C63 1.554(8)
C65 C68 1.528(6)
C65 C67 1.529(6)
C65 C66 1.544(6)
